data_2223087
loop_
_publ_author_name
'Babu, Sainath'
'Raghavamenon, Achuthan C.'
'Fronczek, Frank R.'
'Uppu, Rao M.'

_publ_section_title
;
 4-Hydroxy-3-methoxy-5-nitroacetophenone (5-nitroapocynin)
;
_journal_coeditor_code HB5058
_journal_issue 9
_journal_name_full 'Acta Crystallographica Section E'
_journal_page_first o2292
_journal_page_last o2293
_journal_paper_doi 10.1107/S160053680903390X
_journal_volume 65
_journal_year 2009
_chemical_formula_iupac 'C9 H9 N O5'
_chemical_formula_moiety 'C9 H9 N O5'
_chemical_formula_sum 'C9 H9 N O5'
_chemical_formula_weight 211.17
_chemical_name_systematic
;
4-Hydroxy-3-methoxy-5-nitroacetophenone
;
_space_group_IT_number 14
_symmetry_cell_setting monoclinic
_symmetry_space_group_name_Hall '-P 2ybc'
_symmetry_space_group_name_H-M 'P 1 21/c 1'
_atom_sites_solution_hydrogens geom
_atom_sites_solution_primary direct
_atom_sites_solution_secondary difmap
_audit_creation_method SHELXL-97
_cell_angle_alpha 90
_cell_angle_beta 96.485(7)
_cell_angle_gamma 90
_cell_formula_units_Z 4
_cell_length_a 6.6598(10)
_cell_length_b 16.815(2)
_cell_length_c 8.0491(11)
_cell_measurement_reflns_used 4183
_cell_measurement_temperature 90.0(5)
_cell_measurement_theta_max 36.3
_cell_measurement_theta_min 2.5
_cell_volume 895.6(2)
_computing_cell_refinement 'SCALEPACK (Otwinowski & Minor, 1997)'
_computing_data_collection 'COLLECT (Nonius, 2000)'
_computing_data_reduction 'DENZO and SCALEPACK (Otwinowski & Minor, 1997)'
_computing_molecular_graphics 'ORTEP-3 for Windows (Farrugia, 1997)'
_computing_publication_material 'SHELXL97 (Sheldrick, 2008)'
_computing_structure_refinement 'SHELXL97 (Sheldrick, 2008)'
_computing_structure_solution 'SIR97 (Altomare <i>et al.</i>,  1999)'
_diffrn_ambient_temperature 90.0(5)
_diffrn_measured_fraction_theta_full 0.999
_diffrn_measured_fraction_theta_max 0.981
_diffrn_measurement_device 'Nonius KappaCCD diffractometer with Oxford Cryostream'
_diffrn_measurement_method '\w and \f'
_diffrn_radiation_monochromator graphite
_diffrn_radiation_source 'fine-focus sealed tube'
_diffrn_radiation_type MoK\a
_diffrn_radiation_wavelength 0.71073
_diffrn_reflns_av_R_equivalents 0.025
_diffrn_reflns_av_sigmaI/netI 0.0350
_diffrn_reflns_limit_h_max 10
_diffrn_reflns_limit_h_min -10
_diffrn_reflns_limit_k_max 26
_diffrn_reflns_limit_k_min -28
_diffrn_reflns_limit_l_max 13
_diffrn_reflns_limit_l_min -13
_diffrn_reflns_number 22479
_diffrn_reflns_theta_full 25.0
_diffrn_reflns_theta_max 36.3
_diffrn_reflns_theta_min 2.8
_exptl_absorpt_coefficient_mu 0.130
_exptl_absorpt_correction_type none
_exptl_crystal_colour 'golden yellow'
_exptl_crystal_density_diffrn 1.566
_exptl_crystal_density_method 'not measured'
_exptl_crystal_description 'needle fragment'
_exptl_crystal_F_000 440
_exptl_crystal_size_max 0.40
_exptl_crystal_size_mid 0.30
_exptl_crystal_size_min 0.15
_refine_diff_density_max 0.62
_refine_diff_density_min -0.32
_refine_ls_extinction_method none
_refine_ls_goodness_of_fit_ref 1.042
_refine_ls_hydrogen_treatment mixed
_refine_ls_matrix_type full
_refine_ls_number_parameters 147
_refine_ls_number_reflns 4255
_refine_ls_number_restraints 0
_refine_ls_restrained_S_all 1.042
_refine_ls_R_factor_all 0.062
_refine_ls_R_factor_gt 0.042
_refine_ls_shift/su_max 0.000
_refine_ls_shift/su_mean 0.000
_refine_ls_structure_factor_coef Fsqd
_refine_ls_weighting_details 'calc w=1/[\s^2^(Fo^2^)+(0.0585P)^2^+0.2019P] where P=(Fo^2^+2Fc^2^)/3'
_refine_ls_weighting_scheme calc
_refine_ls_wR_factor_gt 0.109
_refine_ls_wR_factor_ref 0.120
_reflns_number_gt 3226
_reflns_number_total 4255
_reflns_threshold_expression I>2\s(I)
_cod_data_source_file hb5058.cif
_cod_data_source_block I
_cod_original_sg_symbol_H-M 'P 21/c'
_cod_database_code 2223087
_cod_database_fobs_code 2223087

loop_
_symmetry_equiv_pos_as_xyz
'x, y, z'
'-x, y+1/2, -z+1/2'
'-x, -y, -z'
'x, -y-1/2, z-1/2'

loop_
_atom_site_type_symbol
_atom_site_label
_atom_site_fract_x
_atom_site_fract_y
_atom_site_fract_z
_atom_site_U_iso_or_equiv
_atom_site_adp_type
_atom_site_calc_flag
_atom_site_refinement_flags
_atom_site_occupancy
_atom_site_disorder_assembly
_atom_site_disorder_group
O O1 0.70859(9) 0.17341(4) 0.57565(8) 0.01682(13) Uani d . 1 . .
H H1O 0.805(2) 0.1965(9) 0.5277(18) 0.025 Uiso d . 1 . .
O O2 0.40131(9) 0.12263(4) 0.70993(9) 0.01727(13) Uani d . 1 . .
O O3 0.03482(9) 0.36827(4) 0.88871(9) 0.01850(14) Uani d . 1 . .
O O4 0.90549(10) 0.29612(4) 0.48481(9) 0.02148(15) Uani d . 1 . .
O O5 0.81333(10) 0.41618(4) 0.53665(9) 0.02082(14) Uani d . 1 . .
N N1 0.79036(11) 0.34401(4) 0.54412(9) 0.01483(13) Uani d . 1 . .
C C1 0.32973(11) 0.33924(5) 0.76315(10) 0.01274(14) Uani d . 1 . .
C C2 0.29375(12) 0.25663(5) 0.77082(10) 0.01340(14) Uani d . 1 . .
H H2 0.1831(18) 0.2368(8) 0.8237(15) 0.016 Uiso d . 1 . .
C C3 0.42194(12) 0.20294(5) 0.70775(10) 0.01312(14) Uani d . 1 . .
C C4 0.59325(12) 0.22979(5) 0.63245(10) 0.01309(14) Uani d . 1 . .
C C5 0.62316(11) 0.31230(5) 0.62424(10) 0.01315(14) Uani d . 1 . .
C C6 0.49407(12) 0.36689(5) 0.68977(10) 0.01365(14) Uani d . 1 . .
H H6 0.5227(18) 0.4219(8) 0.6815(15) 0.016 Uiso d . 1 . .
C C7 0.22582(13) 0.09248(5) 0.77728(12) 0.01791(16) Uani d . 1 . .
H H7A 0.2325 0.1066 0.8959 0.027 Uiso calc R 1 . .
H H7B 0.2211 0.0345 0.7654 0.027 Uiso calc R 1 . .
H H7C 0.1041 0.1158 0.7165 0.027 Uiso calc R 1 . .
C C8 0.18762(12) 0.39440(5) 0.83692(10) 0.01404(14) Uani d . 1 . .
C C9 0.23465(14) 0.48181(5) 0.84358(12) 0.01944(17) Uani d . 1 . .
H H9A 0.2105 0.5043 0.7308 0.029 Uiso calc R 1 . .
H H9B 0.3766 0.4897 0.8876 0.029 Uiso calc R 1 . .
H H9C 0.1476 0.5084 0.9167 0.029 Uiso calc R 1 . .

loop_
_atom_site_aniso_label
_atom_site_aniso_U_11
_atom_site_aniso_U_22
_atom_site_aniso_U_33
_atom_site_aniso_U_12
_atom_site_aniso_U_13
_atom_site_aniso_U_23
O1 0.0147(3) 0.0152(3) 0.0220(3) 0.0018(2) 0.0084(2) -0.0013(2)
O2 0.0163(3) 0.0115(3) 0.0255(3) -0.0003(2) 0.0087(2) 0.0008(2)
O3 0.0156(3) 0.0183(3) 0.0233(3) -0.0003(2) 0.0094(2) -0.0002(2)
O4 0.0179(3) 0.0203(3) 0.0287(3) -0.0003(2) 0.0136(3) -0.0035(3)
O5 0.0232(3) 0.0155(3) 0.0257(3) -0.0043(2) 0.0110(3) 0.0008(2)
N1 0.0137(3) 0.0163(3) 0.0152(3) -0.0018(2) 0.0047(2) -0.0004(2)
C1 0.0120(3) 0.0131(3) 0.0137(3) 0.0005(2) 0.0036(2) 0.0006(2)
C2 0.0123(3) 0.0135(3) 0.0150(3) -0.0002(2) 0.0042(2) 0.0007(3)
C3 0.0124(3) 0.0126(3) 0.0148(3) -0.0004(2) 0.0033(2) 0.0009(3)
C4 0.0118(3) 0.0144(3) 0.0135(3) 0.0008(2) 0.0033(2) -0.0004(3)
C5 0.0111(3) 0.0152(3) 0.0139(3) -0.0015(2) 0.0044(2) 0.0002(3)
C6 0.0133(3) 0.0135(3) 0.0147(3) -0.0003(2) 0.0038(2) 0.0005(3)
C7 0.0172(3) 0.0152(3) 0.0223(4) -0.0020(3) 0.0065(3) 0.0023(3)
C8 0.0136(3) 0.0146(3) 0.0145(3) 0.0013(2) 0.0039(3) 0.0012(3)
C9 0.0201(4) 0.0134(3) 0.0264(4) 0.0013(3) 0.0095(3) 0.0010(3)

loop_
_atom_type_symbol
_atom_type_description
_atom_type_scat_dispersion_real
_atom_type_scat_dispersion_imag
_atom_type_scat_source
C C 0.0033 0.0016 'International Tables Vol C Tables 4.2.6.8 and 6.1.1.4'
H H 0.0000 0.0000 'International Tables Vol C Tables 4.2.6.8 and 6.1.1.4'
N N 0.0061 0.0033 'International Tables Vol C Tables 4.2.6.8 and 6.1.1.4'
O O 0.0106 0.0060 'International Tables Vol C Tables 4.2.6.8 and 6.1.1.4'

loop_
_geom_angle_atom_site_label_1
_geom_angle_atom_site_label_2
_geom_angle_atom_site_label_3
_geom_angle_site_symmetry_1
_geom_angle_site_symmetry_3
_geom_angle
_geom_angle_publ_flag
C4 O1 H1O . . 108.5(10) ?
C3 O2 C7 . . 116.37(7) ?
O5 N1 O4 . . 122.44(7) ?
O5 N1 C5 . . 119.50(7) ?
O4 N1 C5 . . 118.06(7) ?
C6 C1 C2 . . 119.75(7) ?
C6 C1 C8 . . 121.91(7) ?
C2 C1 C8 . . 118.34(7) ?
C3 C2 C1 . . 120.87(7) ?
C3 C2 H2 . . 118.5(8) ?
C1 C2 H2 . . 120.6(8) ?
O2 C3 C2 . . 125.38(7) ?
O2 C3 C4 . . 114.07(7) ?
C2 C3 C4 . . 120.55(7) ?
O1 C4 C5 . . 126.60(7) ?
O1 C4 C3 . . 116.15(7) ?
C5 C4 C3 . . 117.24(7) ?
C6 C5 C4 . . 122.23(7) ?
C6 C5 N1 . . 117.47(7) ?
C4 C5 N1 . . 120.29(7) ?
C1 C6 C5 . . 119.34(8) ?
C1 C6 H6 . . 122.2(7) ?
C5 C6 H6 . . 118.4(7) ?
O2 C7 H7A . . 109.5 ?
O2 C7 H7B . . 109.5 ?
H7A C7 H7B . . 109.5 ?
O2 C7 H7C . . 109.5 ?
H7A C7 H7C . . 109.5 ?
H7B C7 H7C . . 109.5 ?
O3 C8 C1 . . 120.03(8) ?
O3 C8 C9 . . 121.13(8) ?
C1 C8 C9 . . 118.83(7) ?
C8 C9 H9A . . 109.5 ?
C8 C9 H9B . . 109.5 ?
H9A C9 H9B . . 109.5 ?
C8 C9 H9C . . 109.5 ?
H9A C9 H9C . . 109.5 ?
H9B C9 H9C . . 109.5 ?

loop_
_geom_bond_atom_site_label_1
_geom_bond_atom_site_label_2
_geom_bond_site_symmetry_2
_geom_bond_distance
_geom_bond_publ_flag
O1 C4 . 1.3330(10) ?
O1 H1O . 0.878(14) ?
O2 C3 . 1.3576(10) ?
O2 C7 . 1.4352(11) ?
O3 C8 . 1.2240(10) ?
O4 N1 . 1.2438(10) ?
O5 N1 . 1.2255(10) ?
N1 C5 . 1.4499(10) ?
C1 C6 . 1.3817(11) ?
C1 C2 . 1.4120(12) ?
C1 C8 . 1.4952(11) ?
C2 C3 . 1.3783(11) ?
C2 H2 . 0.952(12) ?
C3 C4 . 1.4245(11) ?
C4 C5 . 1.4043(12) ?
C5 C6 . 1.4008(11) ?
C6 H6 . 0.948(13) ?
C7 H7A . 0.9800 ?
C7 H7B . 0.9800 ?
C7 H7C . 0.9800 ?
C8 C9 . 1.5026(12) ?
C9 H9A . 0.9800 ?
C9 H9B . 0.9800 ?
C9 H9C . 0.9800 ?

loop_
_geom_hbond_atom_site_label_D
_geom_hbond_atom_site_label_H
_geom_hbond_atom_site_label_A
_geom_hbond_site_symmetry_A
_geom_hbond_distance_DH
_geom_hbond_distance_HA
_geom_hbond_distance_DA
_geom_hbond_angle_DHA
O1 H1O O4 . 0.878(14) 1.850(15) 2.5939(10) 141.3(13)
O1 H1O O3 4_665 0.878(14) 2.271(14) 2.8660(9) 124.9(12)
C2 H2 O4 4_466 0.952(12) 2.439(12) 3.3831(12) 171.4(11)

loop_
_geom_torsion_atom_site_label_1
_geom_torsion_atom_site_label_2
_geom_torsion_atom_site_label_3
_geom_torsion_atom_site_label_4
_geom_torsion_site_symmetry_1
_geom_torsion_site_symmetry_2
_geom_torsion_site_symmetry_3
_geom_torsion_site_symmetry_4
_geom_torsion
_geom_torsion_publ_flag
C6 C1 C2 C3 . . . . 0.78(12) ?
C8 C1 C2 C3 . . . . -178.74(7) ?
C7 O2 C3 C2 . . . . 2.89(12) ?
C7 O2 C3 C4 . . . . -177.15(7) ?
C1 C2 C3 O2 . . . . 179.60(8) ?
C1 C2 C3 C4 . . . . -0.36(12) ?
O2 C3 C4 O1 . . . . -0.18(10) ?
C2 C3 C4 O1 . . . . 179.78(7) ?
O2 C3 C4 C5 . . . . 179.38(7) ?
C2 C3 C4 C5 . . . . -0.66(12) ?
O1 C4 C5 C6 . . . . -179.19(8) ?
C3 C4 C5 C6 . . . . 1.31(12) ?
O1 C4 C5 N1 . . . . 1.65(13) ?
C3 C4 C5 N1 . . . . -177.86(7) ?
O5 N1 C5 C6 . . . . 0.14(12) ?
O4 N1 C5 C6 . . . . -179.69(7) ?
O5 N1 C5 C4 . . . . 179.34(8) ?
O4 N1 C5 C4 . . . . -0.48(12) ?
C2 C1 C6 C5 . . . . -0.15(12) ?
C8 C1 C6 C5 . . . . 179.35(7) ?
C4 C5 C6 C1 . . . . -0.92(12) ?
N1 C5 C6 C1 . . . . 178.27(7) ?
C6 C1 C8 O3 . . . . 174.11(8) ?
C2 C1 C8 O3 . . . . -6.38(12) ?
C6 C1 C8 C9 . . . . -5.00(12) ?
C2 C1 C8 C9 . . . . 174.51(8) ?

loop_
_cod_related_entry_id
_cod_related_entry_database
_cod_related_entry_code
1 ChemSpider 260051
